data_4038998
loop_
_publ_author_name
'N\'eron, S\'ebastien'
'Morency, Mathieu'
'Chen, Liguo'
'Maris, Thierry'
'Rocherfort, Dominic'
'Iftimie, Radu'
'Wuest, James D.'

_publ_contact_author_id_orcid 0000-0001-9731-4046
_publ_section_title
;
 Diphenoquinone Redux
;
_journal_name_full 'Journal of Organic Chemistry'
_journal_page_first 7673
_journal_page_last 7695
_journal_paper_doi 10.1021/acs.joc.2c00260
_journal_volume 87
_journal_year 2022
_chemical_formula_moiety 'C25 H16 O4, 1.25(H2 O), 0.25(C2 H6 O)'
_chemical_formula_sum 'C25.5 H20 O5.5'
_chemical_formula_weight 414.41
_space_group_crystal_system orthorhombic
_space_group_IT_number 20
_space_group_name_Hall 'C 2c 2'
_space_group_name_H-M_alt 'C 2 2 21'
_atom_sites_solution_hydrogens mixed
_atom_sites_solution_primary direct
_audit_contact_author_email thierry.maris@umontreal.ca
_audit_contact_author_name 'Thierry Maris'
_audit_contact_author_phone '+1 514 340 4711 2579'
_audit_creation_date 2021-06-27
_audit_creation_method
;
Olex2 1.3
(compiled 2020.11.12 svn.r5f609507 for OlexSys, GUI svn.r6272)
;
_cell_angle_alpha 90
_cell_angle_beta 90
_cell_angle_gamma 90
_cell_formula_units_Z 8
_cell_length_a 18.3893(4)
_cell_length_b 18.6897(5)
_cell_length_c 12.6600(3)
_cell_measurement_reflns_used 9689
_cell_measurement_temperature 150
_cell_measurement_theta_max 60.584
_cell_measurement_theta_min 2.934
_cell_volume 4351.12(18)
_computing_cell_refinement
;
SAINT (2013) V8.37A; Integration Software for Single Crystal Data.
Bruker AXS Inc., Madison, WI 53719-1173.
;
_computing_data_collection
;
APEX 2 (2013) Bruker AXS Inc., Madison, WI 53719-1173.
;
_computing_data_reduction
;
SAINT (2013) V8.37A; Integration Software for Single Crystal Data.
Bruker AXS Inc., Madison, WI 53719-1173.
;
_computing_molecular_graphics 'Olex2 1.3 (Dolomanov et al., 2009)'
_computing_publication_material 'Olex2 1.3 (Dolomanov et al., 2009)'
_computing_structure_refinement 'SHELXL 2018/3 (Sheldrick, 2015)'
_computing_structure_solution 'ShelXT (Sheldrick, 2015)'
_diffrn_ambient_temperature 150
_diffrn_detector 'CMOS Area detector'
_diffrn_detector_area_resol_mean 10.24
_diffrn_detector_type 'Bruker Photon 100 CMOS Detector'
_diffrn_measured_fraction_theta_full 0.998
_diffrn_measured_fraction_theta_max 0.997
_diffrn_measurement_device 'k-geometry diffractometer'
_diffrn_measurement_device_type 'Bruker Venture Metaljet'
_diffrn_measurement_method '\w and \f scans'
_diffrn_radiation_collimation 'Focusing mirrors'
_diffrn_radiation_monochromator 'Helios MX Mirror Optics'
_diffrn_radiation_probe x-ray
_diffrn_radiation_type GaK\a
_diffrn_radiation_wavelength 1.34139
_diffrn_reflns_av_R_equivalents 0.0452
_diffrn_reflns_av_unetI/netI 0.0216
_diffrn_reflns_Laue_measured_fraction_full 0.998
_diffrn_reflns_Laue_measured_fraction_max 0.997
_diffrn_reflns_limit_h_max 23
_diffrn_reflns_limit_h_min -23
_diffrn_reflns_limit_k_max 24
_diffrn_reflns_limit_k_min -23
_diffrn_reflns_limit_l_max 16
_diffrn_reflns_limit_l_min -16
_diffrn_reflns_number 41758
_diffrn_reflns_point_group_measured_fraction_full 0.999
_diffrn_reflns_point_group_measured_fraction_max 0.995
_diffrn_reflns_theta_full 53.594
_diffrn_reflns_theta_max 60.692
_diffrn_reflns_theta_min 4.116
_diffrn_source 'Metal Jet'
_diffrn_source_target Ga
_diffrn_source_type 'Gallium Liquid Metal Jet Source'
_exptl_absorpt_coefficient_mu 0.469
_exptl_absorpt_correction_T_max 0.7519
_exptl_absorpt_correction_T_min 0.6745
_exptl_absorpt_correction_type multi-scan
_exptl_absorpt_process_details
;
SADABS-2014/5 (Bruker,2014/5) was used for absorption correction.
wR2(int) was 0.1269 before and 0.0625 after correction.
The Ratio of minimum to maximum transmission is 0.8971.
The \l/2 correction factor is 0.00150.
;
_exptl_crystal_colour 'clear light colourless'
_exptl_crystal_colour_lustre clear
_exptl_crystal_colour_modifier light
_exptl_crystal_colour_primary colourless
_exptl_crystal_density_diffrn 1.265
_exptl_crystal_description block
_exptl_crystal_F_000 1736
_exptl_crystal_recrystallization_method 'crystallized from EtOH/H2O'
_exptl_crystal_size_max 0.17
_exptl_crystal_size_mid 0.15
_exptl_crystal_size_min 0.08
_refine_diff_density_max 0.692
_refine_diff_density_min -0.322
_refine_diff_density_rms 0.094
_refine_ls_abs_structure_details
;
 Flack x determined using 2170 quotients [(I+)-(I-)]/[(I+)+(I-)]
 (Parsons, Flack and Wagner, Acta Cryst. B69 (2013) 249-259).
;
_refine_ls_abs_structure_Flack 0.02(5)
_refine_ls_extinction_coef 0.0083(6)
_refine_ls_extinction_expression Fc^*^=kFc[1+0.001xFc^2^\l^3^/sin(2\q)]^-1/4^
_refine_ls_extinction_method 'SHELXL-2018/3 (Sheldrick 2018)'
_refine_ls_goodness_of_fit_ref 1.103
_refine_ls_hydrogen_treatment constr
_refine_ls_matrix_type full
_refine_ls_number_parameters 309
_refine_ls_number_reflns 4982
_refine_ls_number_restraints 6
_refine_ls_restrained_S_all 1.103
_refine_ls_R_factor_all 0.0473
_refine_ls_R_factor_gt 0.0467
_refine_ls_shift/su_max 0.000
_refine_ls_shift/su_mean 0.000
_refine_ls_structure_factor_coef Fsqd
_refine_ls_weighting_details 'w=1/[\s^2^(Fo^2^)+(0.0874P)^2^+2.3709P] where P=(Fo^2^+2Fc^2^)/3'
_refine_ls_weighting_scheme calc
_refine_ls_wR_factor_gt 0.1283
_refine_ls_wR_factor_ref 0.1297
_reflns_Friedel_coverage 0.804
_reflns_Friedel_fraction_full 1.000
_reflns_Friedel_fraction_max 0.992
_reflns_number_gt 4905
_reflns_number_total 4982
_reflns_threshold_expression 'I > 2\s(I)'
_cod_data_source_file BisDHP.cif
_cod_data_source_block jw1859
_cod_original_formula_sum 'C25.50 H20 O5.50'
_cod_database_code 4038998
_shelx_estimated_absorpt_t_max 0.963
_shelx_estimated_absorpt_t_min 0.924

loop_
_space_group_symop_id
_space_group_symop_operation_xyz
1 'x, y, z'
2 '-x, -y, z+1/2'
3 '-x, y, -z+1/2'
4 'x, -y, -z'
5 'x+1/2, y+1/2, z'
6 '-x+1/2, -y+1/2, z+1/2'
7 '-x+1/2, y+1/2, -z+1/2'
8 'x+1/2, -y+1/2, -z'

loop_
_atom_site_label
_atom_site_type_symbol
_atom_site_fract_x
_atom_site_fract_y
_atom_site_fract_z
_atom_site_U_iso_or_equiv
_atom_site_adp_type
_atom_site_occupancy
_atom_site_site_symmetry_order
_atom_site_calc_flag
_atom_site_refinement_flags_posn
_atom_site_refinement_flags_adp
_atom_site_refinement_flags_occupancy
_atom_site_disorder_assembly
_atom_site_disorder_group
O1 O 0.17836(10) 0.64287(9) 0.80284(15) 0.0269(4) Uani 1 1 d . . . . .
H1 H 0.148028 0.628727 0.757829 0.040 Uiso 1 1 calc R U . . .
O2 O 0.47601(10) 0.22879(10) 0.88722(18) 0.0320(5) Uani 1 1 d . . . . .
H2 H 0.518335 0.230336 0.912084 0.048 Uiso 1 1 calc R U . . .
O3 O 0.11120(10) 0.28597(11) 1.03660(14) 0.0298(4) Uani 1 1 d . . . . .
H3 H 0.138318 0.307447 1.079569 0.045 Uiso 1 1 calc R U . . .
O4 O 0.35824(11) 0.41157(10) 0.39801(14) 0.0296(4) Uani 1 1 d . . . . .
H4 H 0.344220 0.399836 0.337285 0.044 Uiso 1 1 calc R U . . .
C1 C 0.28059(11) 0.39513(11) 0.77226(16) 0.0149(4) Uani 1 1 d . . . . .
C2 C 0.27911(11) 0.47473(12) 0.79833(16) 0.0162(4) Uani 1 1 d . . . . .
C3 C 0.22236(12) 0.52183(12) 0.78374(17) 0.0186(4) Uani 1 1 d . . . . .
H3A H 0.177293 0.506230 0.755184 0.022 Uiso 1 1 calc R U . . .
C4 C 0.23317(13) 0.59325(12) 0.81225(18) 0.0206(5) Uani 1 1 d . . . . .
C5 C 0.29939(14) 0.61631(12) 0.85289(18) 0.0219(5) Uani 1 1 d . . . . .
H5 H 0.305820 0.665257 0.870838 0.026 Uiso 1 1 calc R U . . .
C6 C 0.35654(12) 0.56806(13) 0.86754(18) 0.0202(4) Uani 1 1 d . . . . .
H6 H 0.401754 0.583766 0.895471 0.024 Uiso 1 1 calc R U . . .
C7 C 0.34612(12) 0.49651(12) 0.84050(17) 0.0175(4) Uani 1 1 d . . . . .
C8 C 0.39321(11) 0.43333(12) 0.85166(16) 0.0162(4) Uani 1 1 d . . . . .
C9 C 0.46331(12) 0.42507(13) 0.89218(19) 0.0212(5) Uani 1 1 d . . . . .
H9 H 0.491306 0.465683 0.911755 0.025 Uiso 1 1 calc R U . . .
C10 C 0.49156(12) 0.35632(13) 0.9034(2) 0.0223(5) Uani 1 1 d . . . . .
H10 H 0.538855 0.349846 0.932091 0.027 Uiso 1 1 calc R U . . .
C11 C 0.45068(12) 0.29696(13) 0.87283(19) 0.0209(5) Uani 1 1 d . . . . .
C12 C 0.38198(12) 0.30480(12) 0.82702(18) 0.0187(4) Uani 1 1 d . . . . .
H12 H 0.355246 0.264411 0.803180 0.022 Uiso 1 1 calc R U . . .
C13 C 0.35430(11) 0.37295(12) 0.81758(16) 0.0157(4) Uani 1 1 d . . . . .
C14 C 0.21634(11) 0.35153(11) 0.81194(18) 0.0162(4) Uani 1 1 d . . . . .
C15 C 0.19389(11) 0.34367(12) 0.91522(18) 0.0187(4) Uani 1 1 d . . . . .
H15 H 0.218113 0.367836 0.971075 0.022 Uiso 1 1 calc R U . . .
C16 C 0.13454(12) 0.29916(13) 0.93527(19) 0.0221(5) Uani 1 1 d . . . . .
C17 C 0.09729(13) 0.26552(14) 0.8533(2) 0.0254(5) Uani 1 1 d . . . . .
H17 H 0.056249 0.236365 0.868287 0.030 Uiso 1 1 calc R U . . .
C18 C 0.12023(13) 0.27467(14) 0.7496(2) 0.0239(5) Uani 1 1 d . . . . .
H18 H 0.094898 0.251869 0.693482 0.029 Uiso 1 1 calc R U . . .
C19 C 0.18054(12) 0.31740(12) 0.72812(18) 0.0191(4) Uani 1 1 d . . . . .
C20 C 0.21834(12) 0.33543(12) 0.62937(18) 0.0187(4) Uani 1 1 d . . . . .
C21 C 0.20695(14) 0.31465(13) 0.52493(19) 0.0241(5) Uani 1 1 d . . . . .
H21 H 0.167922 0.283494 0.507546 0.029 Uiso 1 1 calc R U . . .
C22 C 0.25307(15) 0.33984(14) 0.44656(19) 0.0264(5) Uani 1 1 d . . . . .
H22 H 0.245944 0.325277 0.375419 0.032 Uiso 1 1 calc R U . . .
C23 C 0.30993(14) 0.38647(12) 0.47151(18) 0.0219(5) Uani 1 1 d . . . . .
C24 C 0.32144(12) 0.40842(12) 0.57578(18) 0.0184(4) Uani 1 1 d . . . . .
H24 H 0.359292 0.441024 0.592857 0.022 Uiso 1 1 calc R U . . .
C25 C 0.27630(12) 0.38143(11) 0.65315(17) 0.0170(4) Uani 1 1 d . . . . .
O5 O 0.1525(4) 0.500000 0.500000 0.0564(19) Uani 0.5 2 d S T P . .
H5A H 0.118657 0.514880 0.540120 0.085 Uiso 0.25 1 d R U P . .
H5B H 0.186647 0.482670 0.537320 0.085 Uiso 0.25 1 d R U P . .
O6A O 0.0859(2) 0.59781(19) 0.6526(3) 0.0456(8) Uani 0.668(5) 1 d G . P A -2
H6AA H 0.068488 0.635959 0.626387 0.068 Uiso 0.668(5) 1 d G U P A -2
H6AB H 0.051980 0.573688 0.681256 0.068 Uiso 0.668(5) 1 d G U P A -2
O6B O 0.0566(4) 0.6048(4) 0.7207(7) 0.0456(8) Uani 0.332(5) 1 d G . P A -1
H6BA H 0.048769 0.630435 0.666481 0.068 Uiso 0.332(5) 1 d G U P A -1
H6BB H 0.020824 0.576827 0.730571 0.068 Uiso 0.332(5) 1 d G U P A -1
O7A O 0.0151(18) 0.5082(14) 0.789(3) 0.069(6) Uiso 0.125 1 d D . P B -1
H7A H -0.014724 0.539374 0.809671 0.103 Uiso 0.125 1 calc R U P B -1
C26A C 0.0296(16) 0.4578(14) 0.8765(18) 0.050(3) Uiso 0.125 1 d D U P B -1
H26A H -0.016464 0.433448 0.894694 0.060 Uiso 0.125 1 calc R U P B -1
H26B H 0.063766 0.420843 0.850505 0.060 Uiso 0.125 1 calc R U P B -1
C27A C 0.0594(16) 0.4883(17) 0.9716(19) 0.051(3) Uiso 0.125 1 d D U P B -1
H27A H 0.066914 0.450336 1.023915 0.076 Uiso 0.125 1 calc R U P B -1
H27B H 0.106025 0.511256 0.955626 0.076 Uiso 0.125 1 calc R U P B -1
H27C H 0.025545 0.523899 0.999952 0.076 Uiso 0.125 1 calc R U P B -1
O7B O 0.006(4) 0.5062(10) 0.740(5) 0.069(6) Uiso 0.125 1 d D . P C -2
H7B H 0.039807 0.508943 0.695613 0.103 Uiso 0.125 1 calc R U P C -2
C26B C 0.0038(17) 0.4333(13) 0.7846(18) 0.050(3) Uiso 0.125 1 d D U P C -2
H26C H -0.029341 0.404115 0.740662 0.060 Uiso 0.125 1 calc R U P C -2
H26D H 0.053040 0.412257 0.778183 0.060 Uiso 0.125 1 calc R U P C -2
C27B C -0.0189(17) 0.4271(18) 0.8930(19) 0.051(3) Uiso 0.125 1 d D U P C -2
H27D H -0.018289 0.376611 0.913975 0.076 Uiso 0.125 1 calc R U P C -2
H27E H 0.014361 0.454267 0.938212 0.076 Uiso 0.125 1 calc R U P C -2
H27F H -0.068299 0.446096 0.900564 0.076 Uiso 0.125 1 calc R U P C -2

loop_
_atom_site_aniso_label
_atom_site_aniso_U_11
_atom_site_aniso_U_22
_atom_site_aniso_U_33
_atom_site_aniso_U_23
_atom_site_aniso_U_13
_atom_site_aniso_U_12
O1 0.0307(9) 0.0210(8) 0.0290(9) 0.0006(7) -0.0023(7) 0.0077(7)
O2 0.0215(8) 0.0235(9) 0.0510(12) 0.0047(8) -0.0125(8) 0.0035(7)
O3 0.0243(8) 0.0410(11) 0.0242(9) 0.0010(8) 0.0051(7) -0.0141(8)
O4 0.0392(10) 0.0324(9) 0.0173(8) 0.0007(7) 0.0035(7) -0.0026(8)
C1 0.0141(9) 0.0160(9) 0.0148(9) 0.0009(7) -0.0009(8) 0.0007(7)
C2 0.0186(9) 0.0172(9) 0.0127(9) 0.0004(7) 0.0008(7) -0.0020(8)
C3 0.0189(9) 0.0209(10) 0.0159(9) 0.0014(8) -0.0006(8) -0.0009(8)
C4 0.0267(11) 0.0180(10) 0.0172(9) 0.0024(8) 0.0023(8) 0.0034(8)
C5 0.0307(12) 0.0161(10) 0.0188(10) -0.0012(8) 0.0023(9) -0.0017(8)
C6 0.0217(10) 0.0207(10) 0.0182(10) -0.0012(8) -0.0020(8) -0.0041(8)
C7 0.0183(9) 0.0201(10) 0.0142(9) 0.0015(7) 0.0000(8) -0.0027(8)
C8 0.0152(9) 0.0203(10) 0.0133(9) 0.0001(8) 0.0007(7) -0.0026(8)
C9 0.0168(9) 0.0243(11) 0.0224(11) -0.0009(9) -0.0024(8) -0.0040(8)
C10 0.0143(9) 0.0277(12) 0.0248(11) 0.0009(9) -0.0031(8) -0.0004(8)
C11 0.0167(10) 0.0225(11) 0.0234(10) 0.0040(9) -0.0009(8) 0.0022(8)
C12 0.0164(10) 0.0190(10) 0.0208(10) 0.0016(8) -0.0017(8) -0.0011(8)
C13 0.0138(9) 0.0191(10) 0.0141(9) 0.0013(8) 0.0007(7) -0.0011(7)
C14 0.0120(8) 0.0160(9) 0.0207(10) 0.0008(8) -0.0029(8) 0.0004(7)
C15 0.0152(9) 0.0211(10) 0.0198(10) 0.0004(8) -0.0015(8) -0.0019(8)
C16 0.0182(10) 0.0250(11) 0.0231(11) 0.0023(9) 0.0014(9) -0.0020(8)
C17 0.0175(10) 0.0263(12) 0.0323(13) 0.0013(10) -0.0002(9) -0.0079(8)
C18 0.0188(10) 0.0267(11) 0.0263(11) -0.0050(9) -0.0035(8) -0.0051(9)
C19 0.0176(10) 0.0189(10) 0.0207(10) -0.0009(8) -0.0038(8) 0.0003(8)
C20 0.0180(9) 0.0187(10) 0.0194(10) -0.0004(8) -0.0029(8) 0.0009(8)
C21 0.0268(11) 0.0238(11) 0.0215(11) -0.0034(9) -0.0060(9) -0.0025(9)
C22 0.0366(13) 0.0257(12) 0.0167(10) -0.0027(9) -0.0041(10) 0.0017(10)
C23 0.0272(11) 0.0215(10) 0.0171(10) 0.0013(8) -0.0001(9) 0.0043(9)
C24 0.0190(9) 0.0181(9) 0.0182(10) -0.0001(8) -0.0012(8) 0.0013(8)
C25 0.0179(9) 0.0163(9) 0.0167(9) -0.0004(7) -0.0033(8) 0.0034(7)
O5 0.051(4) 0.042(4) 0.076(5) -0.018(4) 0.000 0.000
O6A 0.051(2) 0.0328(14) 0.053(2) 0.0057(15) -0.0182(16) 0.0002(14)
O6B 0.051(2) 0.0328(14) 0.053(2) 0.0057(15) -0.0182(16) 0.0002(14)

loop_
_atom_type_symbol
_atom_type_description
_atom_type_scat_dispersion_real
_atom_type_scat_dispersion_imag
_atom_type_scat_source
C C 0.0140 0.0070 'International Tables Vol C Tables 4.2.6.8 and 6.1.1.4'
H H 0.0000 0.0000 'International Tables Vol C Tables 4.2.6.8 and 6.1.1.4'
O O 0.0390 0.0250 'International Tables Vol C Tables 4.2.6.8 and 6.1.1.4'

loop_
_geom_angle_atom_site_label_1
_geom_angle_atom_site_label_2
_geom_angle_atom_site_label_3
_geom_angle
_geom_angle_site_symmetry_1
_geom_angle_site_symmetry_3
C4 O1 H1 109.5 . .
C11 O2 H2 109.5 . .
C16 O3 H3 109.5 . .
C23 O4 H4 109.5 . .
C2 C1 C13 101.49(17) . .
C2 C1 C25 112.06(17) . .
C13 C1 C25 111.70(17) . .
C14 C1 C2 115.96(17) . .
C14 C1 C13 114.80(17) . .
C14 C1 C25 101.28(17) . .
C3 C2 C1 127.5(2) . .
C3 C2 C7 122.1(2) . .
C7 C2 C1 110.48(19) . .
C2 C3 H3A 121.0 . .
C2 C3 C4 117.9(2) . .
C4 C3 H3A 121.0 . .
O1 C4 C3 121.2(2) . .
O1 C4 C5 117.7(2) . .
C5 C4 C3 121.1(2) . .
C4 C5 H5 119.7 . .
C4 C5 C6 120.5(2) . .
C6 C5 H5 119.7 . .
C5 C6 H6 120.6 . .
C7 C6 C5 118.9(2) . .
C7 C6 H6 120.6 . .
C2 C7 C8 108.70(19) . .
C6 C7 C2 119.5(2) . .
C6 C7 C8 131.7(2) . .
C9 C8 C7 131.9(2) . .
C9 C8 C13 119.6(2) . .
C13 C8 C7 108.40(18) . .
C8 C9 H9 120.5 . .
C10 C9 C8 118.9(2) . .
C10 C9 H9 120.5 . .
C9 C10 H10 119.9 . .
C9 C10 C11 120.3(2) . .
C11 C10 H10 119.9 . .
O2 C11 C10 121.3(2) . .
O2 C11 C12 117.4(2) . .
C10 C11 C12 121.3(2) . .
C11 C12 H12 121.1 . .
C13 C12 C11 117.8(2) . .
C13 C12 H12 121.1 . .
C8 C13 C1 110.43(18) . .
C12 C13 C1 127.66(19) . .
C12 C13 C8 121.91(19) . .
C15 C14 C1 127.08(19) . .
C15 C14 C19 121.9(2) . .
C19 C14 C1 111.01(19) . .
C14 C15 H15 121.0 . .
C14 C15 C16 118.0(2) . .
C16 C15 H15 121.0 . .
O3 C16 C15 121.4(2) . .
O3 C16 C17 117.4(2) . .
C17 C16 C15 121.2(2) . .
C16 C17 H17 120.0 . .
C18 C17 C16 119.9(2) . .
C18 C17 H17 120.0 . .
C17 C18 H18 120.1 . .
C17 C18 C19 119.7(2) . .
C19 C18 H18 120.1 . .
C14 C19 C20 108.50(19) . .
C18 C19 C14 119.1(2) . .
C18 C19 C20 132.3(2) . .
C21 C20 C19 132.2(2) . .
C21 C20 C25 119.3(2) . .
C25 C20 C19 108.52(19) . .
C20 C21 H21 120.3 . .
C22 C21 C20 119.5(2) . .
C22 C21 H21 120.3 . .
C21 C22 H22 119.8 . .
C21 C22 C23 120.5(2) . .
C23 C22 H22 119.8 . .
O4 C23 C22 123.1(2) . .
O4 C23 C24 116.3(2) . .
C22 C23 C24 120.6(2) . .
C23 C24 H24 120.9 . .
C25 C24 C23 118.2(2) . .
C25 C24 H24 120.9 . .
C20 C25 C1 110.67(19) . .
C24 C25 C1 127.4(2) . .
C24 C25 C20 122.0(2) . .
H5A O5 H5A 85.9 . 4_566
H5A O5 H5B 109.5 . .
H5A O5 H5B 138.4 . 4_566
H5A O5 H5B 109.5 4_566 4_566
H5B O5 H5A 138.4 . 4_566
H5B O5 H5B 84.7 . 4_566
H6AA O6A H6AB 109.6 . .
H6BA O6B H6BB 109.5 . .
C26A O7A H7A 109.5 . .
O7A C26A H26A 108.2 . .
O7A C26A H26B 108.2 . .
H26A C26A H26B 107.4 . .
C27A C26A O7A 116(2) . .
C27A C26A H26A 108.2 . .
C27A C26A H26B 108.2 . .
C26A C27A H27A 109.5 . .
C26A C27A H27B 109.5 . .
C26A C27A H27C 109.5 . .
H27A C27A H27B 109.5 . .
H27A C27A H27C 109.5 . .
H27B C27A H27C 109.5 . .
C26B O7B H7B 109.5 . .
O7B C26B H26C 108.1 . .
O7B C26B H26D 108.1 . .
H26C C26B H26D 107.3 . .
C27B C26B O7B 117(3) . .
C27B C26B H26C 108.1 . .
C27B C26B H26D 108.1 . .
C26B C27B H27D 109.5 . .
C26B C27B H27E 109.5 . .
C26B C27B H27F 109.5 . .
H27D C27B H27E 109.5 . .
H27D C27B H27F 109.5 . .
H27E C27B H27F 109.5 . .

loop_
_geom_bond_atom_site_label_1
_geom_bond_atom_site_label_2
_geom_bond_distance
_geom_bond_site_symmetry_2
O1 H1 0.8400 .
O1 C4 1.375(3) .
O2 H2 0.8400 .
O2 C11 1.369(3) .
O3 H3 0.8400 .
O3 C16 1.375(3) .
O4 H4 0.8400 .
O4 C23 1.369(3) .
C1 C2 1.524(3) .
C1 C13 1.529(3) .
C1 C14 1.521(3) .
C1 C25 1.532(3) .
C2 C3 1.378(3) .
C2 C7 1.403(3) .
C3 H3A 0.9500 .
C3 C4 1.397(3) .
C4 C5 1.390(3) .
C5 H5 0.9500 .
C5 C6 1.397(3) .
C6 H6 0.9500 .
C6 C7 1.394(3) .
C7 C8 1.471(3) .
C8 C9 1.396(3) .
C8 C13 1.404(3) .
C9 H9 0.9500 .
C9 C10 1.393(3) .
C10 H10 0.9500 .
C10 C11 1.395(3) .
C11 C12 1.398(3) .
C12 H12 0.9500 .
C12 C13 1.377(3) .
C14 C15 1.379(3) .
C14 C19 1.402(3) .
C15 H15 0.9500 .
C15 C16 1.396(3) .
C16 C17 1.393(4) .
C17 H17 0.9500 .
C17 C18 1.390(4) .
C18 H18 0.9500 .
C18 C19 1.393(3) .
C19 C20 1.470(3) .
C20 C21 1.394(3) .
C20 C25 1.402(3) .
C21 H21 0.9500 .
C21 C22 1.388(4) .
C22 H22 0.9500 .
C22 C23 1.397(4) .
C23 C24 1.398(3) .
C24 H24 0.9500 .
C24 C25 1.379(3) .
O5 H5A 0.8500 .
O5 H5A 0.8500 4_566
O5 H5B 0.8500 .
O5 H5B 0.8501 4_566
O6A H6AA 0.8490 .
O6A H6AB 0.8508 .
O6B H6BA 0.8489 .
O6B H6BB 0.8502 .
O7A H7A 0.8400 .
O7A C26A 1.47(3) .
C26A H26A 0.9900 .
C26A H26B 0.9900 .
C26A C27A 1.44(3) .
C27A H27A 0.9800 .
C27A H27B 0.9800 .
C27A H27C 0.9800 .
O7B H7B 0.8400 .
O7B C26B 1.47(3) .
C26B H26C 0.9900 .
C26B H26D 0.9900 .
C26B C27B 1.44(3) .
C27B H27D 0.9800 .
C27B H27E 0.9800 .
C27B H27F 0.9800 .

loop_
_geom_hbond_atom_site_label_D
_geom_hbond_atom_site_label_H
_geom_hbond_atom_site_label_A
_geom_hbond_distance_DH
_geom_hbond_distance_HA
_geom_hbond_distance_DA
_geom_hbond_angle_DHA
_geom_hbond_site_symmetry_A
_geom_hbond_publ_flag
O1 H1 O6A 0.84 1.85 2.687(4) 176.4 . yes
O1 H1 O6B 0.84 1.80 2.569(8) 151.0 . yes
O2 H2 O3 0.84 1.85 2.681(2) 168.5 8_557 yes
O3 H3 O1 0.84 1.90 2.725(3) 165.8 4_567 yes
C22 H22 O1 0.95 2.64 3.459(3) 144.0 4_566 yes
O5 H5A O6A 0.85 2.19 2.928(6) 145.3 . yes
O6A H6AA O2 0.85 1.93 2.746(4) 162.1 7_556 yes
O6B H6BA O2 0.85 2.01 2.756(8) 145.8 7_556 yes
C27B H27F O5 0.98 2.24 3.12(3) 149.4 2_565 yes

loop_
_geom_torsion_atom_site_label_1
_geom_torsion_atom_site_label_2
_geom_torsion_atom_site_label_3
_geom_torsion_atom_site_label_4
_geom_torsion
_geom_torsion_site_symmetry_1
_geom_torsion_site_symmetry_2
_geom_torsion_site_symmetry_3
_geom_torsion_site_symmetry_4
O1 C4 C5 C6 178.0(2) . . . .
O2 C11 C12 C13 176.5(2) . . . .
O3 C16 C17 C18 -177.5(2) . . . .
O4 C23 C24 C25 -176.7(2) . . . .
C1 C2 C3 C4 -179.2(2) . . . .
C1 C2 C7 C6 178.62(19) . . . .
C1 C2 C7 C8 -3.8(2) . . . .
C1 C14 C15 C16 -178.0(2) . . . .
C1 C14 C19 C18 179.8(2) . . . .
C1 C14 C19 C20 0.4(2) . . . .
C2 C1 C13 C8 -7.0(2) . . . .
C2 C1 C13 C12 172.5(2) . . . .
C2 C1 C14 C15 -58.9(3) . . . .
C2 C1 C14 C19 121.8(2) . . . .
C2 C1 C25 C20 -125.1(2) . . . .
C2 C1 C25 C24 55.2(3) . . . .
C2 C3 C4 O1 -178.1(2) . . . .
C2 C3 C4 C5 0.8(3) . . . .
C2 C7 C8 C9 -177.6(2) . . . .
C2 C7 C8 C13 -0.8(2) . . . .
C3 C2 C7 C6 -0.8(3) . . . .
C3 C2 C7 C8 176.73(19) . . . .
C3 C4 C5 C6 -0.9(3) . . . .
C4 C5 C6 C7 0.2(3) . . . .
C5 C6 C7 C2 0.7(3) . . . .
C5 C6 C7 C8 -176.2(2) . . . .
C6 C7 C8 C9 -0.5(4) . . . .
C6 C7 C8 C13 176.3(2) . . . .
C7 C2 C3 C4 0.1(3) . . . .
C7 C8 C9 C10 172.9(2) . . . .
C7 C8 C13 C1 5.1(2) . . . .
C7 C8 C13 C12 -174.4(2) . . . .
C8 C9 C10 C11 1.1(4) . . . .
C9 C8 C13 C1 -177.61(19) . . . .
C9 C8 C13 C12 2.9(3) . . . .
C9 C10 C11 O2 -177.2(2) . . . .
C9 C10 C11 C12 2.3(4) . . . .
C10 C11 C12 C13 -3.0(3) . . . .
C11 C12 C13 C1 -179.0(2) . . . .
C11 C12 C13 C8 0.5(3) . . . .
C13 C1 C2 C3 -174.1(2) . . . .
C13 C1 C2 C7 6.5(2) . . . .
C13 C1 C14 C15 59.1(3) . . . .
C13 C1 C14 C19 -120.2(2) . . . .
C13 C1 C25 C20 121.76(19) . . . .
C13 C1 C25 C24 -57.9(3) . . . .
C13 C8 C9 C10 -3.6(3) . . . .
C14 C1 C2 C3 -49.0(3) . . . .
C14 C1 C2 C7 131.57(19) . . . .
C14 C1 C13 C8 -132.87(19) . . . .
C14 C1 C13 C12 46.6(3) . . . .
C14 C1 C25 C20 -0.9(2) . . . .
C14 C1 C25 C24 179.4(2) . . . .
C14 C15 C16 O3 176.8(2) . . . .
C14 C15 C16 C17 -2.2(4) . . . .
C14 C19 C20 C21 178.0(2) . . . .
C14 C19 C20 C25 -1.0(2) . . . .
C15 C14 C19 C18 0.4(3) . . . .
C15 C14 C19 C20 -178.9(2) . . . .
C15 C16 C17 C18 1.6(4) . . . .
C16 C17 C18 C19 0.1(4) . . . .
C17 C18 C19 C14 -1.1(4) . . . .
C17 C18 C19 C20 178.1(2) . . . .
C18 C19 C20 C21 -1.3(4) . . . .
C18 C19 C20 C25 179.8(2) . . . .
C19 C14 C15 C16 1.2(3) . . . .
C19 C20 C21 C22 -178.9(2) . . . .
C19 C20 C25 C1 1.2(2) . . . .
C19 C20 C25 C24 -179.1(2) . . . .
C20 C21 C22 C23 -0.9(4) . . . .
C21 C20 C25 C1 -177.9(2) . . . .
C21 C20 C25 C24 1.8(3) . . . .
C21 C22 C23 O4 178.3(2) . . . .
C21 C22 C23 C24 0.1(4) . . . .
C22 C23 C24 C25 1.5(3) . . . .
C23 C24 C25 C1 177.1(2) . . . .
C23 C24 C25 C20 -2.5(3) . . . .
C25 C1 C2 C3 66.6(3) . . . .
C25 C1 C2 C7 -112.8(2) . . . .
C25 C1 C13 C8 112.6(2) . . . .
C25 C1 C13 C12 -68.0(3) . . . .
C25 C1 C14 C15 179.6(2) . . . .
C25 C1 C14 C19 0.3(2) . . . .
C25 C20 C21 C22 0.0(4) . . . .

_cod_database_fobs_code 4038998
